data_7053569
loop_
_publ_author_name
'Maxim, Catalin'
'Matni, Adil'
'Geoffroy, Michel'
'Andruh, Marius'
'Hearns, Nigel G. R.'
'Cl\'erac, Rodolphe'
'Avarvari, Narcis'

_publ_section_title
;
 C3 symmetric tris(phosphonate)-1,3,5-triazine ligand: homopolymetallic
 complexes and its radical anion
;
_journal_issue 10
_journal_name_full 'New Journal of Chemistry'
_journal_page_first 2319
_journal_paper_doi 10.1039/c0nj00204f
_journal_volume 34
_journal_year 2010
_chemical_formula_sum 'C48 H42 F36 Mn3 N6 O30 P6'
_chemical_formula_weight 2217.52
_chemical_name_systematic
;
?
;
_space_group_IT_number 2
_symmetry_cell_setting triclinic
_symmetry_space_group_name_Hall '-P 1'
_symmetry_space_group_name_H-M 'P -1'
_atom_sites_solution_hydrogens geom
_atom_sites_solution_primary direct
_atom_sites_solution_secondary difmap
_audit_creation_method SHELXL-97
_cell_angle_alpha 112.201(6)
_cell_angle_beta 97.921(7)
_cell_angle_gamma 107.180(5)
_cell_formula_units_Z 1
_cell_length_a 10.7403(5)
_cell_length_b 14.6581(4)
_cell_length_c 15.8125(7)
_cell_measurement_reflns_used 237
_cell_measurement_temperature 293(2)
_cell_measurement_theta_max 26
_cell_measurement_theta_min 2.5
_cell_volume 2112.7(2)
_computing_cell_refinement 'Dirax/lsq (Duisenberg & Schreurs, 1989-2000)'
_computing_data_collection KappaCCD
_computing_data_reduction 'Denzo and Scalepak'
_computing_structure_refinement 'SHELXL-97 (Sheldrick, 1997)'
_computing_structure_solution 'SHELXS-97 (Sheldrick, 1997)'
_diffrn_ambient_temperature 293(2)
_diffrn_measured_fraction_theta_full 0.996
_diffrn_measured_fraction_theta_max 0.998
_diffrn_measurement_device_type area_detector
_diffrn_measurement_method CCD
_diffrn_radiation_monochromator graphite
_diffrn_radiation_source 'fine-focus sealed tube'
_diffrn_radiation_type MoK\a
_diffrn_radiation_wavelength 0.71073
_diffrn_reflns_av_R_equivalents 0.0901
_diffrn_reflns_av_sigmaI/netI 0.0802
_diffrn_reflns_limit_h_max 12
_diffrn_reflns_limit_h_min -12
_diffrn_reflns_limit_k_max 17
_diffrn_reflns_limit_k_min -17
_diffrn_reflns_limit_l_max 18
_diffrn_reflns_limit_l_min -18
_diffrn_reflns_number 27032
_diffrn_reflns_theta_full 25.00
_diffrn_reflns_theta_max 25.00
_diffrn_reflns_theta_min 1.63
_exptl_absorpt_coefficient_mu 0.712
_exptl_absorpt_correction_T_max 1
_exptl_absorpt_correction_T_min 0.86
_exptl_absorpt_correction_type empirical
_exptl_absorpt_process_details sadabs
_exptl_crystal_colour yellow
_exptl_crystal_density_diffrn 1.743
_exptl_crystal_density_meas ?
_exptl_crystal_density_method 'not measured'
_exptl_crystal_description prism
_exptl_crystal_F_000 1101
_exptl_crystal_size_max 0.5
_exptl_crystal_size_mid 0.1
_exptl_crystal_size_min 0.1
_refine_diff_density_max 0.552
_refine_diff_density_min -0.593
_refine_diff_density_rms 0.101
_refine_ls_extinction_method none
_refine_ls_goodness_of_fit_ref 0.952
_refine_ls_hydrogen_treatment constr
_refine_ls_matrix_type full
_refine_ls_number_parameters 619
_refine_ls_number_reflns 7419
_refine_ls_number_restraints 0
_refine_ls_restrained_S_all 0.952
_refine_ls_R_factor_all 0.1301
_refine_ls_R_factor_gt 0.0646
_refine_ls_shift/su_max 0.049
_refine_ls_shift/su_mean 0.002
_refine_ls_structure_factor_coef Fsqd
_refine_ls_weighting_details 'calc w=1/[\s^2^(Fo^2^)+(0.1257P)^2^+1.1763P] where P=(Fo^2^+2Fc^2^)/3'
_refine_ls_weighting_scheme calc
_refine_ls_wR_factor_gt 0.1670
_refine_ls_wR_factor_ref 0.2111
_reflns_number_gt 4242
_reflns_number_total 7419
_reflns_threshold_expression >2sigma(I)
_cod_data_source_file c0nj00204f.txt
_cod_data_source_block 3
_cod_depositor_comments
;
The following automatic conversions were performed:

'_exptl_crystal_density_meas' value 'not measured' was changed to '?'
- the value is perceived as not measured.

Automatic conversion script
Id: cif_fix_values 3008 2015-01-20 13:52:24Z robertas 
;
_cod_original_cell_volume 2112.66(15)
_cod_original_sg_symbol_H-M P-1
_cod_database_code 7053569

loop_
_symmetry_equiv_pos_as_xyz
'x, y, z'
'-x, -y, -z'

loop_
_atom_site_label
_atom_site_type_symbol
_atom_site_fract_x
_atom_site_fract_y
_atom_site_fract_z
_atom_site_U_iso_or_equiv
_atom_site_adp_type
_atom_site_occupancy
_atom_site_symmetry_multiplicity
_atom_site_calc_flag
_atom_site_refinement_flags
C1 C 0.7369(5) 1.0023(4) 0.6672(4) 0.0397(13) Uani 1 1 d .
C1A C 0.6848(7) 0.5811(5) 0.2669(5) 0.0561(16) Uani 1 1 d .
C1B C 0.8828(6) 1.1626(5) 1.1034(5) 0.0535(16) Uani 1 1 d .
C2 C 0.6680(5) 0.9647(5) 0.7829(4) 0.0438(13) Uani 1 1 d .
C2A C 0.7133(8) 0.5395(6) 0.3281(5) 0.069(2) Uani 1 1 d .
H2A H 0.7348 0.4793 0.3060 0.082 Uiso 1 1 calc R
C2B C 0.8165(8) 1.2014(6) 1.1834(6) 0.0667(19) Uani 1 1 d .
C3 C 0.9819(8) 1.1837(6) 0.6315(6) 0.086(2) Uani 1 1 d .
H3A H 0.9920 1.2331 0.6043 0.129 Uiso 1 1 calc R
H3B H 1.0669 1.1762 0.6466 0.129 Uiso 1 1 calc R
H3C H 0.9546 1.2097 0.6884 0.129 Uiso 1 1 calc R
C3A C 0.7110(8) 0.5844(6) 0.4224(5) 0.0649(18) Uani 1 1 d .
C3B C 0.9824(7) 1.1978(6) 0.9845(5) 0.0578(17) Uani 1 1 d .
C4 C 0.5634(9) 0.8798(7) 0.9867(6) 0.086(2) Uani 1 1 d .
H4A H 0.5135 0.9136 1.0252 0.129 Uiso 1 1 calc R
H4B H 0.6494 0.8940 1.0265 0.129 Uiso 1 1 calc R
H4C H 0.5126 0.8044 0.9539 0.129 Uiso 1 1 calc R
C4A C 0.7590(15) 0.5370(10) 0.4859(8) 0.104(3) Uani 1 1 d .
C4B C 1.0172(10) 1.2724(7) 0.9386(6) 0.081(2) Uani 1 1 d .
C5A C 0.6785(14) 0.5190(9) 0.1631(7) 0.104(3) Uani 1 1 d .
C5B C 0.9141(7) 1.2221(5) 1.0537(5) 0.0607(17) Uani 1 1 d .
H5B H 0.8888 1.2803 1.0668 0.073 Uiso 1 1 calc R
C6 C 0.3860(6) 0.9155(4) 0.2531(4) 0.0440(14) Uani 1 1 d .
C6A C 0.2824(7) 0.5991(5) 0.3343(4) 0.0560(17) Uani 1 1 d .
C7 C 0.3562(11) 0.6244(7) 0.0996(7) 0.114(3) Uani 1 1 d .
H7B H 0.2677 0.5764 0.0571 0.171 Uiso 1 1 calc R
H7C H 0.3876 0.5934 0.1375 0.171 Uiso 1 1 calc R
H7D H 0.4182 0.6375 0.0633 0.171 Uiso 1 1 calc R
C7A C 0.2527(7) 0.6655(5) 0.4109(5) 0.0588(17) Uani 1 1 d .
H7A H 0.1622 0.6530 0.4097 0.071 Uiso 1 1 calc R
C8A C 0.3523(6) 0.7492(5) 0.4888(4) 0.0491(15) Uani 1 1 d .
C9 C 0.9730(8) 0.8910(7) 0.6475(7) 0.089(3) Uani 1 1 d .
H9A H 1.0626 0.9086 0.6848 0.133 Uiso 1 1 calc R
H9B H 0.9530 0.8326 0.5864 0.133 Uiso 1 1 calc R
H9C H 0.9080 0.8711 0.6797 0.133 Uiso 1 1 calc R
C9A C 0.3101(8) 0.8113(7) 0.5731(5) 0.072(2) Uani 1 1 d .
C10 C 0.7125(9) 0.8859(10) 0.2215(8) 0.125(4) Uani 1 1 d .
H10A H 0.7572 0.8963 0.1755 0.187 Uiso 1 1 calc R
H10B H 0.7354 0.8352 0.2383 0.187 Uiso 1 1 calc R
H10C H 0.7416 0.9524 0.2774 0.187 Uiso 1 1 calc R
C10A C 0.1592(11) 0.5067(7) 0.2547(6) 0.090(3) Uani 1 1 d .
C11 C 0.6290(11) 0.6986(7) 0.7107(8) 0.118(4) Uani 1 1 d .
H11A H 0.5551 0.6318 0.6708 0.178 Uiso 1 1 calc R
H11B H 0.6983 0.6870 0.7456 0.178 Uiso 1 1 calc R
H11C H 0.6659 0.7302 0.6719 0.178 Uiso 1 1 calc R
F1 F 0.1778(4) 0.7758(5) 0.5605(3) 0.117(2) Uani 1 1 d .
F1B F 0.7178(5) 1.1234(4) 1.1808(4) 0.126(2) Uani 1 1 d .
F2 F 0.3683(5) 0.8095(5) 0.6510(3) 0.1135(19) Uani 1 1 d .
F2B F 0.7694(7) 1.2731(5) 1.1810(4) 0.129(2) Uani 1 1 d .
F3 F 0.3500(6) 0.9133(4) 0.5919(4) 0.118(2) Uani 1 1 d .
F3B F 0.9062(5) 1.2464(4) 1.2665(3) 0.1042(16) Uani 1 1 d .
F4A F 0.2066(18) 0.4512(16) 0.1813(11) 0.147(9) Uani 0.50 1 d P
F4C F 0.9565(10) 1.2245(5) 0.8497(4) 0.184(4) Uani 1 1 d .
F4D F 0.1734(17) 0.4182(11) 0.2273(19) 0.137(8) Uani 0.50 1 d P
F5A F 0.074(2) 0.4591(19) 0.2827(13) 0.239(15) Uani 0.70 1 d P
F5B F 0.9902(9) 1.3573(5) 0.9724(5) 0.152(3) Uani 1 1 d .
F5D F 0.040(2) 0.493(3) 0.270(3) 0.130(17) Uani 0.30 1 d P
F6A F 0.1112(9) 0.5358(7) 0.1967(6) 0.174(3) Uani 1 1 d .
F6C F 1.1439(8) 1.3105(7) 0.9503(7) 0.196(4) Uani 1 1 d .
F7A F 0.6457(9) 0.5543(6) 0.1066(4) 0.152(3) Uani 1 1 d .
F8 F 0.8062(13) 0.5407(15) 0.1569(7) 0.280(8) Uani 1 1 d .
F9A F 0.558(2) 0.4377(14) 0.1184(9) 0.204(11) Uani 0.50 1 d P
F9B F 0.690(2) 0.4315(10) 0.1407(8) 0.114(5) Uani 0.50 1 d P
F10A F 0.7834(13) 0.4551(8) 0.4442(6) 0.214(5) Uani 1 1 d .
F11A F 0.886(2) 0.596(2) 0.536(2) 0.195(12) Uani 0.50 1 d P
F11B F 0.812(3) 0.6007(19) 0.5700(11) 0.142(10) Uani 0.50 1 d P
F12A F 0.6555(13) 0.5017(10) 0.5190(9) 0.205(4) Uani 1 1 d .
Mn1 Mn 1.0000 1.0000 1.0000 0.0546(4) Uani 1 2 d S
Mn2 Mn 0.58639(9) 0.74116(7) 0.40088(6) 0.0434(3) Uani 1 1 d .
N1 N 0.7335(5) 0.9448(4) 0.7156(3) 0.0424(11) Uani 1 1 d .
N2 N 0.6779(5) 1.0723(4) 0.6781(3) 0.0444(11) Uani 1 1 d .
N3 N 0.3927(5) 0.9655(4) 0.1981(3) 0.0441(11) Uani 1 1 d .
O1 O 0.5739(5) 0.8483(5) 0.1835(4) 0.0781(15) Uani 1 1 d .
O1A O 0.3949(5) 0.6037(3) 0.3219(3) 0.0641(12) Uani 1 1 d .
O1B O 0.9020(5) 1.0812(4) 1.0952(3) 0.0642(12) Uani 1 1 d .
O2 O 0.8804(4) 1.0822(4) 0.5643(3) 0.0613(12) Uani 1 1 d .
O2A O 0.4788(4) 0.7826(3) 0.5035(3) 0.0533(11) Uani 1 1 d .
O2B O 1.0205(5) 1.1220(4) 0.9541(3) 0.0705(13) Uani 1 1 d .
O3 O 0.5855(5) 0.9215(4) 0.9177(3) 0.0655(12) Uani 1 1 d .
O3A O 0.6814(5) 0.6611(4) 0.4635(3) 0.0684(13) Uani 1 1 d .
O4 O 0.7564(4) 0.8867(3) 0.4920(3) 0.0568(11) Uani 1 1 d .
O4A O 0.6591(5) 0.6631(3) 0.2832(3) 0.0574(11) Uani 1 1 d .
O5 O 0.9661(4) 0.9815(4) 0.6351(3) 0.0618(12) Uani 1 1 d .
O6 O 0.8072(4) 0.9024(4) 0.8914(3) 0.0669(13) Uani 1 1 d .
O7 O 0.5799(5) 0.7694(4) 0.7768(3) 0.0693(13) Uani 1 1 d .
O8 O 0.5200(5) 0.8162(3) 0.3219(3) 0.0592(11) Uani 1 1 d .
O9 O 0.3492(5) 0.7191(4) 0.1582(4) 0.0889(17) Uani 1 1 d .
P1 P 0.83411(15) 0.98081(13) 0.58049(11) 0.0465(4) Uani 1 1 d .
P2 P 0.66910(16) 0.88666(14) 0.84864(11) 0.0486(4) Uani 1 1 d .
P3 P 0.46819(18) 0.82013(13) 0.23442(11) 0.0509(4) Uani 1 1 d .

loop_
_atom_site_aniso_label
_atom_site_aniso_U_11
_atom_site_aniso_U_22
_atom_site_aniso_U_33
_atom_site_aniso_U_23
_atom_site_aniso_U_13
_atom_site_aniso_U_12
C1 0.040(3) 0.046(3) 0.029(3) 0.015(3) 0.006(2) 0.014(3)
C1A 0.080(5) 0.047(4) 0.048(4) 0.021(3) 0.031(3) 0.029(3)
C1B 0.041(3) 0.064(4) 0.052(4) 0.024(3) 0.008(3) 0.020(3)
C2 0.040(3) 0.056(4) 0.041(3) 0.024(3) 0.009(3) 0.021(3)
C2A 0.109(6) 0.059(4) 0.063(5) 0.031(4) 0.036(4) 0.055(4)
C2B 0.060(4) 0.066(5) 0.071(5) 0.024(4) 0.025(4) 0.027(4)
C3 0.092(6) 0.068(5) 0.083(6) 0.038(5) 0.014(5) 0.009(4)
C3A 0.089(5) 0.067(5) 0.059(4) 0.036(4) 0.021(4) 0.046(4)
C3B 0.057(4) 0.062(4) 0.048(4) 0.030(3) -0.001(3) 0.012(3)
C4 0.103(6) 0.107(6) 0.080(5) 0.066(5) 0.041(5) 0.040(5)
C4A 0.172(12) 0.107(8) 0.087(8) 0.066(7) 0.049(8) 0.090(8)
C4B 0.103(7) 0.062(5) 0.064(5) 0.031(4) 0.023(5) 0.007(5)
C5A 0.181(11) 0.110(8) 0.082(7) 0.057(7) 0.085(8) 0.095(9)
C5B 0.064(4) 0.059(4) 0.058(4) 0.026(4) 0.010(3) 0.024(3)
C6 0.050(3) 0.040(3) 0.033(3) 0.009(3) 0.002(3) 0.017(3)
C6A 0.058(4) 0.049(4) 0.042(4) 0.018(3) 0.001(3) 0.003(3)
C7 0.149(9) 0.074(6) 0.075(6) -0.002(5) 0.030(6) 0.031(6)
C7A 0.052(4) 0.065(4) 0.049(4) 0.020(3) 0.004(3) 0.023(3)
C8A 0.052(4) 0.059(4) 0.039(3) 0.023(3) 0.011(3) 0.024(3)
C9 0.082(5) 0.102(6) 0.106(7) 0.047(5) 0.028(5) 0.063(5)
C9A 0.066(5) 0.088(6) 0.053(5) 0.015(4) 0.017(4) 0.036(4)
C10 0.077(6) 0.173(11) 0.138(9) 0.096(9) 0.025(6) 0.030(6)
C10A 0.109(8) 0.068(6) 0.054(5) 0.017(5) -0.012(5) 0.009(5)
C11 0.147(9) 0.070(6) 0.125(9) 0.021(6) 0.043(7) 0.050(6)
F1 0.053(3) 0.163(5) 0.095(4) 0.014(3) 0.033(2) 0.037(3)
F1B 0.103(4) 0.097(4) 0.139(5) 0.015(3) 0.085(4) 0.014(3)
F2 0.104(4) 0.200(6) 0.046(3) 0.041(3) 0.036(2) 0.080(4)
F2B 0.172(6) 0.151(5) 0.136(5) 0.073(4) 0.088(4) 0.124(5)
F3 0.120(4) 0.087(4) 0.117(4) 0.002(3) 0.035(3) 0.058(3)
F3B 0.118(4) 0.114(4) 0.060(3) 0.022(3) 0.023(3) 0.040(3)
F4A 0.125(12) 0.110(13) 0.076(9) -0.038(8) 0.013(8) -0.017(10)
F4C 0.323(10) 0.109(5) 0.061(4) 0.054(3) -0.006(5) 0.008(5)
F4D 0.096(11) 0.048(7) 0.19(2) -0.003(9) -0.011(11) 0.022(7)
F5A 0.22(2) 0.184(18) 0.114(11) 0.067(13) -0.043(13) -0.145(16)
F5B 0.276(9) 0.090(4) 0.125(5) 0.070(4) 0.073(5) 0.076(5)
F5D 0.027(9) 0.13(2) 0.15(3) 0.002(19) 0.021(11) 0.006(12)
F6A 0.144(6) 0.158(7) 0.124(6) 0.049(6) -0.060(5) -0.010(6)
F6C 0.132(6) 0.214(8) 0.308(11) 0.208(9) 0.084(6) 0.023(6)
F7A 0.279(9) 0.164(6) 0.067(4) 0.047(4) 0.077(5) 0.147(7)
F8 0.268(12) 0.55(3) 0.137(7) 0.157(12) 0.145(8) 0.257(16)
F9A 0.241(18) 0.141(13) 0.055(7) -0.038(8) 0.065(10) -0.062(14)
F9B 0.259(17) 0.072(7) 0.083(7) 0.046(6) 0.107(10) 0.117(10)
F10A 0.444(16) 0.228(9) 0.157(7) 0.141(7) 0.144(9) 0.275(12)
F11A 0.137(16) 0.20(2) 0.24(3) 0.14(2) -0.051(16) 0.053(14)
F11B 0.23(3) 0.169(17) 0.056(8) 0.047(8) 0.009(11) 0.14(2)
F12A 0.273(11) 0.279(12) 0.249(11) 0.229(11) 0.140(11) 0.172(11)
Mn1 0.0531(8) 0.0871(11) 0.0536(8) 0.0451(8) 0.0242(6) 0.0438(7)
Mn2 0.0568(6) 0.0462(5) 0.0334(5) 0.0177(4) 0.0169(4) 0.0255(4)
N1 0.049(3) 0.050(3) 0.038(3) 0.023(2) 0.015(2) 0.025(2)
N2 0.050(3) 0.049(3) 0.038(3) 0.020(2) 0.012(2) 0.024(2)
N3 0.051(3) 0.050(3) 0.035(3) 0.021(2) 0.011(2) 0.023(2)
O1 0.083(3) 0.125(4) 0.074(3) 0.060(3) 0.044(3) 0.071(3)
O1A 0.077(3) 0.047(3) 0.046(3) 0.008(2) 0.014(2) 0.012(2)
O1B 0.073(3) 0.091(4) 0.067(3) 0.050(3) 0.041(2) 0.053(3)
O2 0.061(3) 0.067(3) 0.063(3) 0.040(2) 0.018(2) 0.018(2)
O2A 0.050(3) 0.061(3) 0.039(2) 0.013(2) 0.0173(19) 0.018(2)
O2B 0.086(3) 0.097(4) 0.066(3) 0.056(3) 0.040(3) 0.050(3)
O3 0.078(3) 0.096(4) 0.063(3) 0.057(3) 0.040(2) 0.050(3)
O3A 0.103(4) 0.072(3) 0.044(3) 0.025(2) 0.020(2) 0.053(3)
O4 0.057(3) 0.061(3) 0.042(2) 0.014(2) 0.019(2) 0.018(2)
O4A 0.092(3) 0.057(3) 0.047(2) 0.029(2) 0.037(2) 0.043(2)
O5 0.048(2) 0.078(3) 0.068(3) 0.035(3) 0.019(2) 0.031(2)
O6 0.059(3) 0.090(3) 0.063(3) 0.042(3) 0.010(2) 0.034(2)
O7 0.077(3) 0.058(3) 0.070(3) 0.031(3) 0.015(3) 0.023(2)
O8 0.086(3) 0.065(3) 0.051(3) 0.035(2) 0.023(2) 0.048(2)
O9 0.093(4) 0.060(3) 0.073(4) -0.008(3) 0.001(3) 0.035(3)
P1 0.0443(9) 0.0553(10) 0.0406(9) 0.0207(8) 0.0149(7) 0.0194(7)
P2 0.0526(9) 0.0612(10) 0.0451(9) 0.0311(8) 0.0153(7) 0.0282(8)
P3 0.0695(11) 0.0503(9) 0.0361(8) 0.0143(7) 0.0143(8) 0.0339(8)

loop_
_atom_type_symbol
_atom_type_description
_atom_type_scat_dispersion_real
_atom_type_scat_dispersion_imag
_atom_type_scat_source
C C 0.0033 0.0016 'International Tables Vol C Tables 4.2.6.8 and 6.1.1.4'
H H 0.0000 0.0000 'International Tables Vol C Tables 4.2.6.8 and 6.1.1.4'
F F 0.0171 0.0103 'International Tables Vol C Tables 4.2.6.8 and 6.1.1.4'
Mn Mn 0.3368 0.7283 'International Tables Vol C Tables 4.2.6.8 and 6.1.1.4'
N N 0.0061 0.0033 'International Tables Vol C Tables 4.2.6.8 and 6.1.1.4'
O O 0.0106 0.0060 'International Tables Vol C Tables 4.2.6.8 and 6.1.1.4'
P P 0.1023 0.0942 'International Tables Vol C Tables 4.2.6.8 and 6.1.1.4'

loop_
_geom_angle_atom_site_label_1
_geom_angle_atom_site_label_2
_geom_angle_atom_site_label_3
_geom_angle
_geom_angle_site_symmetry_1
_geom_angle_site_symmetry_3
N1 C1 N2 125.7(5) . .
N1 C1 P1 115.0(4) . .
N2 C1 P1 119.3(4) . .
O4A C1A C2A 129.0(6) . .
O4A C1A C5A 113.9(6) . .
C2A C1A C5A 117.1(7) . .
O1B C1B C5B 129.6(6) . .
O1B C1B C2B 112.5(6) . .
C5B C1B C2B 117.9(6) . .
N3 C2 N1 125.0(5) 2_676 .
N3 C2 P2 121.6(4) 2_676 .
N1 C2 P2 113.4(4) . .
C1A C2A C3A 122.2(6) . .
C1A C2A H2A 118.9 . .
C3A C2A H2A 118.9 . .
F1B C2B F2B 107.8(7) . .
F1B C2B F3B 108.0(7) . .
F2B C2B F3B 105.7(7) . .
F1B C2B C1B 111.4(6) . .
F2B C2B C1B 113.7(7) . .
F3B C2B C1B 110.1(6) . .
O2 C3 H3A 109.5 . .
O2 C3 H3B 109.5 . .
H3A C3 H3B 109.5 . .
O2 C3 H3C 109.5 . .
H3A C3 H3C 109.5 . .
H3B C3 H3C 109.5 . .
O3A C3A C2A 128.4(6) . .
O3A C3A C4A 114.8(7) . .
C2A C3A C4A 116.8(7) . .
C5B C3B O2B 129.0(6) . .
C5B C3B C4B 117.2(7) . .
O2B C3B C4B 113.9(7) . .
O3 C4 H4A 109.5 . .
O3 C4 H4B 109.5 . .
H4A C4 H4B 109.5 . .
O3 C4 H4C 109.5 . .
H4A C4 H4C 109.5 . .
H4B C4 H4C 109.5 . .
F11B C4A F10A 124.8(13) . .
F11B C4A F12A 82.6(15) . .
F10A C4A F12A 103.0(11) . .
F11B C4A F11A 47.7(14) . .
F10A C4A F11A 93.9(16) . .
F12A C4A F11A 126.7(17) . .
F11B C4A C3A 114.3(12) . .
F10A C4A C3A 115.8(9) . .
F12A C4A C3A 107.3(10) . .
F11A C4A C3A 109.8(14) . .
F6C C4B F4C 108.9(9) . .
F6C C4B F5B 102.3(8) . .
F4C C4B F5B 106.4(9) . .
F6C C4B C3B 111.0(8) . .
F4C C4B C3B 110.9(7) . .
F5B C4B C3B 116.8(7) . .
F7A C5A F9B 125.7(10) . .
F7A C5A F8 94.0(10) . .
F9B C5A F8 77.3(11) . .
F7A C5A F9A 87.0(14) . .
F9B C5A F9A 68.1(13) . .
F8 C5A F9A 137.4(13) . .
F7A C5A C1A 116.9(8) . .
F9B C5A C1A 116.8(9) . .
F8 C5A C1A 107.9(11) . .
F9A C5A C1A 109.4(9) . .
C3B C5B C1B 122.3(6) . .
C3B C5B H5B 118.9 . .
C1B C5B H5B 118.9 . .
N3 C6 N2 126.1(5) . 2_676
N3 C6 P3 117.9(4) . .
N2 C6 P3 115.9(4) 2_676 .
O1A C6A C7A 128.6(6) . .
O1A C6A C10A 115.8(7) . .
C7A C6A C10A 115.6(7) . .
O9 C7 H7B 109.5 . .
O9 C7 H7C 109.5 . .
H7B C7 H7C 109.5 . .
O9 C7 H7D 109.5 . .
H7B C7 H7D 109.5 . .
H7C C7 H7D 109.5 . .
C8A C7A C6A 122.2(6) . .
C8A C7A H7A 118.9 . .
C6A C7A H7A 118.9 . .
O2A C8A C7A 129.4(6) . .
O2A C8A C9A 112.2(5) . .
C7A C8A C9A 118.3(6) . .
O5 C9 H9A 109.5 . .
O5 C9 H9B 109.5 . .
H9A C9 H9B 109.5 . .
O5 C9 H9C 109.5 . .
H9A C9 H9C 109.5 . .
H9B C9 H9C 109.5 . .
F2 C9A F1 108.0(7) . .
F2 C9A F3 105.6(7) . .
F1 C9A F3 107.1(7) . .
F2 C9A C8A 111.0(6) . .
F1 C9A C8A 113.4(6) . .
F3 C9A C8A 111.3(7) . .
O1 C10 H10A 109.5 . .
O1 C10 H10B 109.5 . .
H10A C10 H10B 109.5 . .
O1 C10 H10C 109.5 . .
H10A C10 H10C 109.5 . .
H10B C10 H10C 109.5 . .
F5A C10A F6A 113.7(16) . .
F5A C10A F4D 79.2(15) . .
F6A C10A F4D 121.9(14) . .
F5A C10A F5D 35(2) . .
F6A C10A F5D 82(2) . .
F4D C10A F5D 108(2) . .
F5A C10A F4A 120.9(16) . .
F6A C10A F4A 85.0(12) . .
F4D C10A F4A 46.5(13) . .
F5D C10A F4A 134.5(17) . .
F5A C10A C6A 114.5(11) . .
F6A C10A C6A 111.0(8) . .
F4D C10A C6A 113.1(11) . .
F5D C10A C6A 117.2(17) . .
F4A C10A C6A 108.1(10) . .
O7 C11 H11A 109.5 . .
O7 C11 H11B 109.5 . .
H11A C11 H11B 109.5 . .
O7 C11 H11C 109.5 . .
H11A C11 H11C 109.5 . .
H11B C11 H11C 109.5 . .
F4D F4A C10A 60.1(13) . .
F4A F4D C10A 73.4(17) . .
F4A F4D F5A 118(2) . .
C10A F4D F5A 49.2(10) . .
F5D F5A C10A 78(3) . .
F5D F5A F4D 121(4) . .
C10A F5A F4D 51.6(11) . .
F5A F5D C10A 67(2) . .
F5A F5D F6A 111(4) . .
C10A F5D F6A 48.0(13) . .
C10A F6A F5D 50.3(11) . .
C5A F8 F9B 48.7(7) . .
C5A F9A F9B 52.8(9) . .
C5A F9B F9A 59.1(10) . .
C5A F9B F8 54.0(9) . .
F9A F9B F8 109.1(11) . .
F11B F11A C4A 61.8(19) . .
F11A F11B C4A 71(2) . .
O2B Mn1 O2B 180.00 . .
O2B Mn1 O1B 84.50(18) . .
O2B Mn1 O1B 95.50(18) 2_777 .
O2B Mn1 O1B 95.50(18) . 2_777
O2B Mn1 O1B 84.50(18) 2_777 2_777
O1B Mn1 O1B 180.0 . .
O2B Mn1 O6 89.61(19) . .
O2B Mn1 O6 90.39(19) 2_777 .
O1B Mn1 O6 90.74(19) . .
O1B Mn1 O6 89.26(19) 2_777 .
O2B Mn1 O6 90.39(19) . 2_777
O2B Mn1 O6 89.61(19) 2_777 2_777
O1B Mn1 O6 89.26(19) . 2_777
O1B Mn1 O6 90.74(19) 2_777 2_777
O6 Mn1 O6 180.0 . .
O4 Mn2 O4A 104.10(16) . .
O4 Mn2 O8 90.44(18) . .
O4A Mn2 O8 87.51(16) . .
O4 Mn2 O2A 88.67(15) . .
O4A Mn2 O2A 166.81(17) . .
O8 Mn2 O2A 95.83(17) . .
O4 Mn2 O3A 87.98(19) . .
O4A Mn2 O3A 81.81(16) . .
O8 Mn2 O3A 168.47(17) . .
O2A Mn2 O3A 95.55(17) . .
O4 Mn2 O1A 171.09(16) . .
O4A Mn2 O1A 84.64(17) . .
O8 Mn2 O1A 88.20(18) . .
O2A Mn2 O1A 82.72(17) . .
O3A Mn2 O1A 95.08(19) . .
C1 N1 C2 114.9(5) . .
C1 N2 C6 113.8(5) . 2_676
C6 N3 C2 114.4(5) . 2_676
C10 O1 P3 125.1(6) . .
C6A O1A Mn2 125.7(4) . .
C1B O1B Mn1 127.2(4) . .
P1 O2 C3 125.7(5) . .
C8A O2A Mn2 126.6(4) . .
C3B O2B Mn1 127.4(4) . .
C4 O3 P2 121.7(5) . .
C3A O3A Mn2 127.8(4) . .
P1 O4 Mn2 154.9(3) . .
C1A O4A Mn2 125.6(4) . .
C9 O5 P1 122.7(5) . .
P2 O6 Mn1 150.2(3) . .
C11 O7 P2 124.0(5) . .
P3 O8 Mn2 153.2(3) . .
C7 O9 P3 127.1(6) . .
O2 P1 O5 104.9(3) . .
O2 P1 O4 111.4(3) . .
O5 P1 O4 116.4(3) . .
O2 P1 C1 107.7(3) . .
O5 P1 C1 103.8(2) . .
O4 P1 C1 112.1(2) . .
O7 P2 O6 113.7(3) . .
O7 P2 O3 105.4(3) . .
O6 P2 O3 116.6(3) . .
O7 P2 C2 106.1(3) . .
O6 P2 C2 111.0(3) . .
O3 P2 C2 103.1(3) . .
O1 P3 O9 106.1(3) . .
O1 P3 O8 115.2(3) . .
O9 P3 O8 116.2(3) . .
O1 P3 C6 106.5(3) . .
O9 P3 C6 99.2(3) . .
O8 P3 C6 112.0(3) . .

loop_
_geom_bond_atom_site_label_1
_geom_bond_atom_site_label_2
_geom_bond_distance
_geom_bond_site_symmetry_2
C1 N1 1.331(7) .
C1 N2 1.330(7) .
C1 P1 1.825(5) .
C1A O4A 1.254(7) .
C1A C2A 1.370(9) .
C1A C5A 1.526(11) .
C1B O1B 1.233(8) .
C1B C5B 1.382(9) .
C1B C2B 1.541(9) .
C2 N3 1.334(7) 2_676
C2 N1 1.344(7) .
C2 P2 1.815(6) .
C2A C3A 1.390(9) .
C2A H2A 0.9300 .
C2B F1B 1.293(8) .
C2B F2B 1.303(9) .
C2B F3B 1.308(9) .
C3 O2 1.435(8) .
C3 H3A 0.9600 .
C3 H3B 0.9600 .
C3 H3C 0.9600 .
C3A O3A 1.225(7) .
C3A C4A 1.534(11) .
C3B C5B 1.393(9) .
C3B O2B 1.246(8) .
C3B C4B 1.516(10) .
C4 O3 1.452(8) .
C4 H4A 0.9600 .
C4 H4B 0.9600 .
C4 H4C 0.9600 .
C4A F11B 1.23(2) .
C4A F10A 1.257(11) .
C4A F12A 1.344(14) .
C4A F11A 1.31(2) .
C4B F6C 1.266(10) .
C4B F4C 1.275(9) .
C4B F5B 1.292(10) .
C5A F7A 1.249(11) .
C5A F9B 1.243(13) .
C5A F8 1.340(15) .
C5A F9A 1.339(18) .
C5B H5B 0.9300 .
C6 N3 1.329(7) .
C6 N2 1.347(7) 2_676
C6 P3 1.820(6) .
C6A O1A 1.237(8) .
C6A C7A 1.385(9) .
C6A C10A 1.537(10) .
C7 O9 1.378(9) .
C7 H7B 0.9600 .
C7 H7C 0.9600 .
C7 H7D 0.9600 .
C7A C8A 1.373(9) .
C7A H7A 0.9300 .
C8A O2A 1.255(7) .
C8A C9A 1.519(9) .
C9 O5 1.434(9) .
C9 H9A 0.9600 .
C9 H9B 0.9600 .
C9 H9C 0.9600 .
C9A F2 1.315(9) .
C9A F1 1.318(8) .
C9A F3 1.325(9) .
C10 O1 1.378(10) .
C10 H10A 0.9600 .
C10 H10B 0.9600 .
C10 H10C 0.9600 .
C10A F5A 1.22(2) .
C10A F6A 1.259(11) .
C10A F4D 1.267(16) .
C10A F5D 1.30(3) .
C10A F4A 1.401(19) .
C11 O7 1.449(10) .
C11 H11A 0.9600 .
C11 H11B 0.9600 .
C11 H11C 0.9600 .
F4A F4D 1.06(2) .
F4D F5A 1.59(3) .
F5A F5D 0.77(5) .
F5D F6A 1.68(4) .
F8 F9B 1.615(19) .
F9A F9B 1.45(2) .
F11A F11B 1.03(3) .
Mn1 O2B 2.136(5) .
Mn1 O2B 2.136(5) 2_777
Mn1 O1B 2.147(4) .
Mn1 O1B 2.147(4) 2_777
Mn1 O6 2.167(4) .
Mn1 O6 2.167(4) 2_777
Mn2 O4 2.148(4) .
Mn2 O4A 2.168(4) .
Mn2 O8 2.130(4) .
Mn2 O2A 2.127(4) .
Mn2 O3A 2.170(5) .
Mn2 O1A 2.189(5) .
N2 C6 1.347(7) 2_676
N3 C2 1.334(7) 2_676
O1 P3 1.528(5) .
O2 P1 1.551(5) .
O3 P2 1.543(4) .
O4 P1 1.448(4) .
O5 P1 1.550(4) .
O6 P2 1.454(4) .
O7 P2 1.554(5) .
O8 P3 1.446(4) .
O9 P3 1.545(5) .
